data_4339444
loop_
_publ_author_name
'Li, Shun-Li'
'Lan, Ya-Qian'
'Ma, Jian-Fang'
'Yang, Jin'
'Wang, Xiao-Hong'
'Su, Zhong-Min'

_publ_section_title
;
 Syntheses and structures of organic-inorganic hybrid compounds based on
 metal-fluconazole coordination polymers and the beta-Mo8O26 anion.
;
_journal_issue 20
_journal_name_full 'Inorganic chemistry'
_journal_page_first 8283
_journal_page_last 8290
_journal_paper_doi 10.1021/ic700913m
_journal_volume 46
_journal_year 2007
_chemical_formula_moiety 'C52 H56 F8 Mo8 N24 O34 Zn2'
_chemical_formula_sum 'C52 H56 F8 Mo8 N24 O34 Zn2'
_chemical_formula_weight 2611.47
_chemical_name_systematic
;
 ?
;
_space_group_IT_number 2
_symmetry_cell_setting triclinic
_symmetry_space_group_name_Hall '-P 1'
_symmetry_space_group_name_H-M 'P -1'
_atom_sites_solution_hydrogens geom
_atom_sites_solution_primary direct
_atom_sites_solution_secondary difmap
_audit_creation_method SHELXL-97
_cell_angle_alpha 78.773(2)
_cell_angle_beta 86.208(3)
_cell_angle_gamma 82.351(2)
_cell_formula_units_Z 1
_cell_length_a 10.5710(6)
_cell_length_b 11.7370(6)
_cell_length_c 16.6140(9)
_cell_measurement_temperature 293(2)
_cell_measurement_theta_max 28.53
_cell_measurement_theta_min 1.95
_cell_volume 2002.18(19)
_computing_cell_refinement 'SAINT (Bruker, 1999)'
_computing_data_collection 'SMART (Bruker, 1997)'
_computing_data_reduction SAINT
_computing_molecular_graphics 'SHELXTL-PLUS (Sheldrick, 1990)'
_computing_publication_material SHELXL-97
_computing_structure_refinement 'SHELXL-97 (Sheldrick, 1997)'
_computing_structure_solution 'SHELXS-97 (Sheldrick, 1997)'
_diffrn_ambient_temperature 293(2)
_diffrn_measured_fraction_theta_full 0.981
_diffrn_measured_fraction_theta_max 0.869
_diffrn_measurement_device_type 'Bruker APEX CCD area-detector'
_diffrn_measurement_method '\w scans'
_diffrn_radiation_monochromator graphite
_diffrn_radiation_source 'fine-focus sealed tube'
_diffrn_radiation_type MoK\a
_diffrn_radiation_wavelength 0.71069
_diffrn_reflns_av_R_equivalents 0.0150
_diffrn_reflns_av_sigmaI/netI 0.0299
_diffrn_reflns_limit_h_max 13
_diffrn_reflns_limit_h_min -13
_diffrn_reflns_limit_k_max 15
_diffrn_reflns_limit_k_min -13
_diffrn_reflns_limit_l_max 16
_diffrn_reflns_limit_l_min -21
_diffrn_reflns_number 12148
_diffrn_reflns_theta_full 25.00
_diffrn_reflns_theta_max 28.53
_diffrn_reflns_theta_min 1.95
_diffrn_standards_number 0
_exptl_absorpt_coefficient_mu 1.915
_exptl_absorpt_correction_T_max 0.695
_exptl_absorpt_correction_T_min 0.484
_exptl_absorpt_correction_type multi-scan
_exptl_absorpt_process_details 'SADABS (Sheldrick, 1996)'
_exptl_crystal_colour colorless
_exptl_crystal_density_diffrn 2.166
_exptl_crystal_density_method 'not measured'
_exptl_crystal_description block
_exptl_crystal_F_000 1276
_exptl_crystal_size_max 0.44
_exptl_crystal_size_mid 0.32
_exptl_crystal_size_min 0.19
_refine_diff_density_max 0.695
_refine_diff_density_min -0.587
_refine_diff_density_rms 0.078
_refine_ls_extinction_method none
_refine_ls_goodness_of_fit_ref 1.019
_refine_ls_hydrogen_treatment mixed
_refine_ls_matrix_type full
_refine_ls_number_parameters 589
_refine_ls_number_reflns 8866
_refine_ls_number_restraints 7
_refine_ls_restrained_S_all 1.020
_refine_ls_R_factor_all 0.0306
_refine_ls_R_factor_gt 0.0259
_refine_ls_shift/su_max 0.003
_refine_ls_shift/su_mean 0.000
_refine_ls_structure_factor_coef Fsqd
_refine_ls_weighting_details 'calc w=1/[\s^2^(Fo^2^)+(0.0311P)^2^+1.1460P] where P=(Fo^2^+2Fc^2^)/3'
_refine_ls_weighting_scheme calc
_refine_ls_wR_factor_gt 0.0651
_refine_ls_wR_factor_ref 0.0676
_reflns_number_gt 7734
_reflns_number_total 8866
_reflns_threshold_expression >2sigma(I)
_cod_data_source_file ic700913m-file003.cif
_cod_data_source_block compound-3
_cod_depositor_comments
;
The following automatic conversions were performed:

'_symmetry_cell_setting' value 'Triclinic' changed to 'triclinic'
according to
/usr/data/users/saulius/automatic-downloads/retrospective/ACS/lib/dictionaries/cif_core.dic
dictionary named 'cif_core.dic' version 2.4.2 from 2011-04-26.

Automatic conversion script
Id: cif_fix_values 2281 2013-09-26 08:29:07Z andrius 
;
_cod_original_sg_symbol_H-M P-1
_cod_database_code 4339444

loop_
_symmetry_equiv_pos_as_xyz
'x, y, z'
'-x, -y, -z'

loop_
_atom_site_label
_atom_site_type_symbol
_atom_site_fract_x
_atom_site_fract_y
_atom_site_fract_z
_atom_site_U_iso_or_equiv
_atom_site_adp_type
_atom_site_occupancy
_atom_site_symmetry_multiplicity
_atom_site_calc_flag
_atom_site_refinement_flags
Zn1 Zn 0.53217(3) 0.55468(3) 0.773203(19) 0.02986(8) Uani 1 1 d .
Mo2 Mo 0.97643(2) 0.39018(2) 0.815348(14) 0.02821(6) Uani 1 1 d .
Mo1 Mo 0.99331(2) 0.251132(19) 1.004588(14) 0.02890(6) Uani 1 1 d .
Mo3 Mo 0.853995(19) 0.486852(19) 1.059148(13) 0.02341(6) Uani 1 1 d .
Mo4 Mo 0.83394(2) 0.627339(19) 0.873637(13) 0.02507(6) Uani 1 1 d .
C3 C 0.7434(3) 0.4909(3) 0.65061(18) 0.0384(6) Uani 1 1 d .
H3 H 0.7252 0.4141 0.6586 0.046 Uiso 1 1 calc R
C4 C 0.7374(2) 0.6667(3) 0.66439(16) 0.0319(6) Uani 1 1 d .
H4 H 0.7172 0.7380 0.6815 0.038 Uiso 1 1 calc R
C5 C 0.9083(3) 0.7234(3) 0.55805(19) 0.0447(8) Uani 1 1 d .
H5A H 0.8727 0.8033 0.5602 0.054 Uiso 1 1 calc R
H5B H 0.9085 0.7136 0.5014 0.054 Uiso 1 1 calc R
C6 C 0.4399(3) 0.5723(3) 0.58970(18) 0.0395(7) Uani 1 1 d .
H6 H 0.5223 0.5814 0.5683 0.047 Uiso 1 1 calc R
C7 C 0.2877(2) 0.5376(2) 0.67437(16) 0.0292(5) Uani 1 1 d .
H7 H 0.2378 0.5182 0.7221 0.035 Uiso 1 1 calc R
C8 C 0.1121(2) 0.5815(2) 0.57532(17) 0.0321(6) Uani 1 1 d .
H8A H 0.0660 0.5221 0.6090 0.039 Uiso 1 1 calc R
H8B H 0.1097 0.5732 0.5185 0.039 Uiso 1 1 calc R
C9 C 1.0471(3) 0.7040(3) 0.58538(17) 0.0345(6) Uani 1 1 d .
C10 C 1.1162(3) 0.8008(3) 0.5334(2) 0.0394(7) Uani 1 1 d .
C11 C 1.1289(3) 0.8152(3) 0.4479(2) 0.0485(8) Uani 1 1 d .
C12 C 1.1917(4) 0.9017(3) 0.3992(3) 0.0672(12) Uani 1 1 d .
H12 H 1.1974 0.9108 0.3422 0.081 Uiso 1 1 calc R
C13 C 1.2446(4) 0.9729(3) 0.4397(3) 0.0760(14) Uani 1 1 d .
C14 C 1.2357(4) 0.9655(3) 0.5221(3) 0.0777(13) Uani 1 1 d .
H14 H 1.2738 1.0163 0.5467 0.093 Uiso 1 1 calc R
C15 C 1.1681(4) 0.8797(3) 0.5694(3) 0.0579(9) Uani 1 1 d .
H15 H 1.1578 0.8757 0.6258 0.070 Uiso 1 1 calc R
C16 C 0.3282(5) 0.7620(4) 0.7596(3) 0.099(2) Uani 1 1 d .
H16 H 0.2928 0.7377 0.7170 0.119 Uiso 1 1 calc R
C18 C 0.4507(3) 0.7686(2) 0.85050(17) 0.0312(6) Uani 1 1 d .
H18 H 0.5165 0.7531 0.8871 0.037 Uiso 1 1 calc R
C19 C 0.3325(3) 0.9459(2) 0.89813(18) 0.0339(6) Uani 1 1 d .
H19A H 0.3545 0.9120 0.9542 0.041 Uiso 1 1 calc R
H19B H 0.2421 0.9743 0.8984 0.041 Uiso 1 1 calc R
C20 C 0.4089(2) 1.0493(2) 0.86643(16) 0.0276(5) Uani 1 1 d .
C22 C 0.3930(3) 1.1024(2) 0.77506(16) 0.0290(5) Uani 1 1 d .
C23 C 0.2737(3) 1.1351(2) 0.74171(18) 0.0345(6) Uani 1 1 d .
C24 C 0.2545(3) 1.1932(3) 0.6620(2) 0.0465(8) Uani 1 1 d .
H24 H 0.1730 1.2137 0.6418 0.056 Uiso 1 1 calc R
C25 C 0.3607(3) 1.2193(3) 0.6142(2) 0.0532(9) Uani 1 1 d .
C26 C 0.4818(3) 1.1897(4) 0.6427(2) 0.0575(9) Uani 1 1 d .
H26 H 0.5525 1.2091 0.6090 0.069 Uiso 1 1 calc R
C27 C 0.4964(3) 1.1301(3) 0.72280(19) 0.0445(7) Uani 1 1 d .
H27 H 0.5783 1.1080 0.7420 0.053 Uiso 1 1 calc R
N4 N 0.6815(2) 0.5712(2) 0.69307(13) 0.0299(5) Uani 1 1 d .
N5 N 0.8262(2) 0.6446(2) 0.60762(14) 0.0353(5) Uani 1 1 d .
N6 N 0.8314(2) 0.5318(2) 0.59731(16) 0.0419(6) Uani 1 1 d .
N7 N 0.4381(2) 0.70680(19) 0.79383(15) 0.0360(5) Uani 1 1 d .
N8 N 0.3573(2) 0.85568(18) 0.84824(15) 0.0341(5) Uani 1 1 d .
N9 N 0.2755(4) 0.8520(3) 0.7906(3) 0.0985(17) Uani 1 1 d .
N11 N 0.4127(2) 0.54161(19) 0.67201(13) 0.0289(5) Uani 1 1 d .
N12 N 0.2439(2) 0.56491(19) 0.59947(13) 0.0285(5) Uani 1 1 d .
N13 N 0.3418(2) 0.5879(3) 0.54330(15) 0.0418(6) Uani 1 1 d .
O11 O 0.92753(17) 0.55880(16) 0.78947(11) 0.0289(4) Uani 1 1 d .
O13 O 0.8107(2) 0.76872(17) 0.82453(12) 0.0384(5) Uani 1 1 d .
O12 O 0.68865(17) 0.57778(17) 0.87016(12) 0.0331(4) Uani 1 1 d .
O4 O 0.93727(15) 0.45330(15) 0.94489(10) 0.0247(4) Uani 1 1 d .
O5 O 1.05318(18) 0.26335(16) 0.89350(11) 0.0326(4) Uani 1 1 d .
O2 O 0.8441(2) 0.21658(19) 0.99993(14) 0.0450(5) Uani 1 1 d .
O1 O 1.0801(2) 0.12649(18) 1.05038(14) 0.0460(5) Uani 1 1 d .
O10 O 0.82839(16) 0.64278(15) 0.98951(11) 0.0273(4) Uani 1 1 d .
O8 O 1.03890(16) 0.65976(15) 0.90452(11) 0.0271(4) Uani 1 1 d .
O3 O 0.71046(18) 0.44181(18) 1.05476(12) 0.0365(4) Uani 1 1 d .
O6 O 1.15369(16) 0.46334(16) 0.84758(11) 0.0301(4) Uani 1 1 d .
O14 O 0.53642(18) 1.00169(16) 0.88399(13) 0.0366(4) Uani 1 1 d .
H14A H 0.5838 1.0523 0.8687 0.055 Uiso 1 1 calc R
O15 O 1.0504(2) 0.71590(18) 0.66809(13) 0.0422(5) Uani 1 1 d .
H13 H 1.0141 0.6645 0.6976 0.063 Uiso 1 1 calc R
O7 O 1.0525(2) 0.36940(18) 0.72510(12) 0.0418(5) Uani 1 1 d .
O9 O 0.8291(2) 0.34717(19) 0.81379(14) 0.0428(5) Uani 1 1 d .
F1 F 1.3115(3) 1.0569(2) 0.3930(2) 0.1228(13) Uani 1 1 d .
F2 F 1.0783(2) 0.7411(2) 0.40926(12) 0.0657(6) Uani 1 1 d .
F3 F 0.16804(16) 1.11137(17) 0.78821(12) 0.0481(4) Uani 1 1 d .
F4 F 0.3449(2) 1.2764(3) 0.53550(13) 0.0872(8) Uani 1 1 d .
N2 N 0.4300(2) 1.24281(17) 0.90160(13) 0.0252(4) Uani 1 1 d .
C21 C 0.3588(2) 1.1419(2) 0.91911(16) 0.0277(5) Uani 1 1 d .
H21A H 0.2694 1.1680 0.9087 0.033 Uiso 1 1 calc R
H21B H 0.3649 1.1064 0.9768 0.033 Uiso 1 1 calc R
C1 C 0.4225(2) 1.3322(2) 0.83909(16) 0.0275(5) Uani 1 1 d D
H1 H 0.3668 1.3429 0.7965 0.033 Uiso 1 1 calc RD
N3 N 0.5206(3) 1.2552(2) 0.95274(15) 0.0427(6) Uani 1 1 d .
C2 C 0.5630(3) 1.3533(3) 0.91709(19) 0.0418(7) Uani 1 1 d .
H2 H 0.6264 1.3850 0.9385 0.050 Uiso 1 1 calc R
N1 N 0.5060(2) 1.40427(18) 0.84610(13) 0.0265(4) Uani 1 1 d .
O2W O 0.7580(4) 0.1008(3) 0.8442(3) 0.1103(14) Uani 1 1 d D
O1W O 0.9706(9) 0.9553(8) 0.7568(5) 0.241(4) Uani 1 1 d D
H2B H 0.808(12) 0.112(12) 0.879(7) 0.362 Uiso 1 1 d D
H2A H 0.744(14) 0.167(7) 0.812(7) 0.362 Uiso 1 1 d D
H1A H 0.955(15) 0.888(8) 0.794(6) 0.362 Uiso 1 1 d D
H1B H 0.933(15) 0.939(12) 0.712(5) 0.362 Uiso 1 1 d D

loop_
_atom_site_aniso_label
_atom_site_aniso_U_11
_atom_site_aniso_U_22
_atom_site_aniso_U_33
_atom_site_aniso_U_23
_atom_site_aniso_U_13
_atom_site_aniso_U_12
Zn1 0.03456(16) 0.02323(15) 0.03029(16) -0.00310(12) 0.00566(13) -0.00441(12)
Mo2 0.02884(12) 0.03177(12) 0.02468(12) -0.00618(9) -0.00342(9) -0.00366(9)
Mo1 0.03312(12) 0.02755(12) 0.02679(12) -0.00450(9) -0.00142(9) -0.00735(9)
Mo3 0.01928(10) 0.03019(11) 0.02030(11) -0.00314(8) 0.00055(8) -0.00438(8)
Mo4 0.02290(10) 0.02962(12) 0.02200(11) -0.00310(8) -0.00437(8) -0.00160(8)
C3 0.0338(14) 0.0483(17) 0.0359(16) -0.0151(13) -0.0048(12) -0.0028(13)
C4 0.0255(12) 0.0412(15) 0.0267(13) -0.0017(11) -0.0029(10) -0.0014(11)
C5 0.0276(14) 0.059(2) 0.0368(16) 0.0120(14) 0.0030(12) 0.0024(13)
C6 0.0274(13) 0.062(2) 0.0287(14) -0.0077(13) 0.0033(11) -0.0090(13)
C7 0.0291(13) 0.0323(13) 0.0254(13) -0.0020(10) 0.0008(10) -0.0069(10)
C8 0.0255(12) 0.0403(15) 0.0313(14) -0.0066(12) -0.0044(11) -0.0053(11)
C9 0.0288(13) 0.0433(16) 0.0281(14) -0.0015(12) -0.0001(11) -0.0002(11)
C10 0.0298(14) 0.0369(15) 0.0458(18) 0.0012(13) 0.0004(13) 0.0024(12)
C11 0.0410(17) 0.0477(18) 0.049(2) 0.0013(15) 0.0093(15) 0.0023(14)
C12 0.061(2) 0.055(2) 0.067(3) 0.0145(19) 0.024(2) 0.0081(19)
C13 0.070(3) 0.0349(19) 0.107(4) 0.010(2) 0.034(3) -0.0017(18)
C14 0.083(3) 0.037(2) 0.112(4) -0.008(2) 0.001(3) -0.0166(19)
C15 0.064(2) 0.0363(17) 0.071(3) -0.0054(17) -0.0044(19) -0.0024(16)
C16 0.125(4) 0.058(2) 0.130(4) -0.060(3) -0.101(4) 0.045(3)
C18 0.0329(14) 0.0278(13) 0.0322(14) -0.0057(11) -0.0062(11) 0.0010(11)
C19 0.0369(14) 0.0216(12) 0.0431(16) -0.0061(11) 0.0008(12) -0.0046(11)
C20 0.0288(12) 0.0225(12) 0.0309(14) -0.0042(10) -0.0036(10) -0.0017(10)
C22 0.0327(13) 0.0260(12) 0.0291(13) -0.0075(10) -0.0013(11) -0.0030(10)
C23 0.0345(14) 0.0343(14) 0.0349(15) -0.0102(12) 0.0006(12) -0.0007(11)
C24 0.0417(17) 0.057(2) 0.0399(17) -0.0107(15) -0.0113(14) 0.0060(14)
C25 0.055(2) 0.069(2) 0.0299(16) 0.0022(15) -0.0058(15) -0.0009(17)
C26 0.0439(18) 0.086(3) 0.0370(18) 0.0019(18) 0.0047(15) -0.0102(18)
C27 0.0371(16) 0.058(2) 0.0360(16) -0.0025(14) -0.0024(13) -0.0050(14)
N4 0.0254(10) 0.0392(12) 0.0250(11) -0.0058(9) -0.0043(9) -0.0025(9)
N5 0.0266(11) 0.0489(14) 0.0264(12) 0.0003(10) -0.0030(9) -0.0003(10)
N6 0.0342(13) 0.0566(16) 0.0361(14) -0.0146(12) -0.0014(11) -0.0009(11)
N7 0.0490(14) 0.0233(11) 0.0354(13) -0.0042(9) -0.0147(11) 0.0014(10)
N8 0.0358(12) 0.0219(11) 0.0465(14) -0.0084(10) -0.0141(11) -0.0016(9)
N9 0.106(3) 0.055(2) 0.151(4) -0.066(2) -0.096(3) 0.0418(19)
N11 0.0265(10) 0.0337(12) 0.0262(11) -0.0045(9) -0.0009(9) -0.0041(9)
N12 0.0243(10) 0.0347(12) 0.0257(11) -0.0037(9) -0.0004(9) -0.0039(9)
N13 0.0280(12) 0.0712(18) 0.0253(12) -0.0072(12) 0.0023(10) -0.0075(12)
O11 0.0289(9) 0.0349(10) 0.0214(9) -0.0027(7) -0.0031(7) -0.0020(7)
O13 0.0438(11) 0.0329(10) 0.0353(11) 0.0015(8) -0.0080(9) -0.0018(9)
O12 0.0271(9) 0.0413(11) 0.0313(10) -0.0068(8) -0.0056(8) -0.0030(8)
O4 0.0218(8) 0.0292(9) 0.0233(9) -0.0046(7) -0.0020(7) -0.0038(7)
O5 0.0373(10) 0.0314(10) 0.0293(10) -0.0091(8) -0.0026(8) 0.0008(8)
O2 0.0452(12) 0.0495(13) 0.0447(13) -0.0094(10) 0.0001(10) -0.0215(10)
O1 0.0608(14) 0.0337(11) 0.0415(12) -0.0041(9) -0.0092(11) -0.0001(10)
O10 0.0252(9) 0.0293(9) 0.0263(9) -0.0044(7) -0.0026(7) 0.0005(7)
O8 0.0277(9) 0.0297(9) 0.0235(9) -0.0016(7) -0.0017(7) -0.0071(7)
O3 0.0276(9) 0.0485(12) 0.0339(11) -0.0050(9) -0.0007(8) -0.0112(8)
O6 0.0261(9) 0.0390(10) 0.0245(9) -0.0058(8) 0.0022(7) -0.0036(8)
O14 0.0295(10) 0.0311(10) 0.0460(12) -0.0005(9) -0.0065(9) 0.0001(8)
O15 0.0514(13) 0.0423(12) 0.0317(11) -0.0057(9) 0.0024(9) -0.0055(10)
O7 0.0521(13) 0.0447(12) 0.0284(10) -0.0104(9) 0.0001(9) -0.0003(10)
O9 0.0385(11) 0.0470(12) 0.0447(13) -0.0061(10) -0.0088(10) -0.0123(9)
F1 0.126(2) 0.0467(14) 0.174(3) 0.0157(17) 0.067(2) -0.0214(15)
F2 0.0709(14) 0.0908(17) 0.0350(11) -0.0057(11) 0.0073(10) -0.0221(12)
F3 0.0325(9) 0.0572(11) 0.0527(11) -0.0087(9) -0.0007(8) -0.0013(8)
F4 0.0744(16) 0.134(2) 0.0365(12) 0.0232(13) -0.0113(11) -0.0043(15)
N2 0.0297(11) 0.0201(10) 0.0264(11) -0.0039(8) -0.0054(9) -0.0043(8)
C21 0.0328(13) 0.0234(12) 0.0279(13) -0.0047(10) -0.0006(11) -0.0074(10)
C1 0.0310(13) 0.0214(12) 0.0302(13) -0.0036(10) -0.0072(11) -0.0030(10)
N3 0.0572(16) 0.0385(14) 0.0345(13) 0.0030(11) -0.0196(12) -0.0195(12)
C2 0.0526(18) 0.0389(16) 0.0357(16) 0.0031(12) -0.0181(14) -0.0190(14)
N1 0.0288(11) 0.0232(10) 0.0275(11) -0.0034(8) -0.0031(9) -0.0047(8)
O2W 0.070(2) 0.099(3) 0.175(4) -0.037(3) -0.011(2) -0.038(2)
O1W 0.246(8) 0.262(9) 0.197(7) 0.104(6) -0.106(6) -0.130(7)

loop_
_atom_type_symbol
_atom_type_description
_atom_type_scat_dispersion_real
_atom_type_scat_dispersion_imag
_atom_type_scat_source
C C 0.0033 0.0016 'International Tables Vol C Tables 4.2.6.8 and 6.1.1.4'
H H 0.0000 0.0000 'International Tables Vol C Tables 4.2.6.8 and 6.1.1.4'
N N 0.0061 0.0033 'International Tables Vol C Tables 4.2.6.8 and 6.1.1.4'
O O 0.0106 0.0060 'International Tables Vol C Tables 4.2.6.8 and 6.1.1.4'
F F 0.0171 0.0103 'International Tables Vol C Tables 4.2.6.8 and 6.1.1.4'
Zn Zn 0.2839 1.4301 'International Tables Vol C Tables 4.2.6.8 and 6.1.1.4'
Mo Mo -1.6832 0.6857 'International Tables Vol C Tables 4.2.6.8 and 6.1.1.4'

loop_
_geom_angle_atom_site_label_1
_geom_angle_atom_site_label_2
_geom_angle_atom_site_label_3
_geom_angle
_geom_angle_site_symmetry_1
_geom_angle_site_symmetry_3
N1 Zn1 N4 122.30(9) 1_545 .
N1 Zn1 N7 121.59(10) 1_545 .
N4 Zn1 N7 114.41(10) . .
N1 Zn1 N11 98.46(8) 1_545 .
N4 Zn1 N11 89.19(8) . .
N7 Zn1 N11 95.01(9) . .
N1 Zn1 O12 87.30(8) 1_545 .
N4 Zn1 O12 82.62(8) . .
N7 Zn1 O12 87.00(8) . .
N11 Zn1 O12 171.67(7) . .
O7 Mo2 O9 105.88(11) . .
O7 Mo2 O5 103.52(9) . .
O9 Mo2 O5 99.71(9) . .
O7 Mo2 O11 99.64(9) . .
O9 Mo2 O11 98.34(9) . .
O5 Mo2 O11 145.32(8) . .
O7 Mo2 O6 88.66(9) . .
O9 Mo2 O6 165.36(9) . .
O5 Mo2 O6 77.98(8) . .
O11 Mo2 O6 77.11(7) . .
O7 Mo2 O4 159.03(9) . .
O9 Mo2 O4 94.86(8) . .
O5 Mo2 O4 75.29(7) . .
O11 Mo2 O4 73.87(7) . .
O6 Mo2 O4 70.53(6) . .
O2 Mo1 O1 105.78(11) . .
O2 Mo1 O5 101.62(10) . .
O1 Mo1 O5 102.09(10) . .
O2 Mo1 O8 98.50(9) . 2_767
O1 Mo1 O8 102.03(9) . 2_767
O5 Mo1 O8 142.84(8) . 2_767
O2 Mo1 O4 93.80(9) . .
O1 Mo1 O4 160.30(9) . .
O5 Mo1 O4 75.55(7) . .
O8 Mo1 O4 72.22(7) 2_767 .
O2 Mo1 O10 162.96(9) . 2_767
O1 Mo1 O10 89.65(9) . 2_767
O5 Mo1 O10 81.68(7) . 2_767
O8 Mo1 O10 70.64(6) 2_767 2_767
O4 Mo1 O10 70.65(6) . 2_767
O2 Mo1 Mo3 85.48(8) . .
O1 Mo1 Mo3 136.52(7) . .
O5 Mo1 Mo3 116.83(6) . .
O8 Mo1 Mo3 34.55(5) 2_767 .
O4 Mo1 Mo3 41.29(4) . .
O10 Mo1 Mo3 78.22(4) 2_767 .
O3 Mo3 O6 104.41(9) . 2_767
O3 Mo3 O8 102.15(9) . 2_767
O6 Mo3 O8 96.64(8) 2_767 2_767
O3 Mo3 O10 100.70(9) . .
O6 Mo3 O10 95.72(8) 2_767 .
O8 Mo3 O10 150.34(7) 2_767 .
O3 Mo3 O4 99.41(8) . .
O6 Mo3 O4 156.14(8) 2_767 .
O8 Mo3 O4 79.52(7) 2_767 .
O10 Mo3 O4 78.30(7) . .
O3 Mo3 O4 175.49(8) . 2_767
O6 Mo3 O4 80.10(7) 2_767 2_767
O8 Mo3 O4 77.12(6) 2_767 2_767
O10 Mo3 O4 78.60(7) . 2_767
O4 Mo3 O4 76.08(7) . 2_767
O3 Mo3 Mo4 90.42(7) . .
O6 Mo3 Mo4 131.01(6) 2_767 .
O8 Mo3 Mo4 125.92(5) 2_767 .
O10 Mo3 Mo4 35.30(5) . .
O4 Mo3 Mo4 46.43(5) . .
O4 Mo3 Mo4 86.49(4) 2_767 .
O3 Mo3 Mo1 90.36(7) . .
O6 Mo3 Mo1 132.05(6) 2_767 .
O8 Mo3 Mo1 35.42(5) 2_767 .
O10 Mo3 Mo1 126.46(5) . .
O4 Mo3 Mo1 48.17(5) . .
O4 Mo3 Mo1 86.54(4) 2_767 .
Mo4 Mo3 Mo1 93.319(8) . .
O13 Mo4 O12 103.95(10) . .
O13 Mo4 O11 99.77(9) . .
O12 Mo4 O11 100.15(8) . .
O13 Mo4 O10 102.30(9) . .
O12 Mo4 O10 99.78(8) . .
O11 Mo4 O10 145.56(7) . .
O13 Mo4 O4 159.44(8) . .
O12 Mo4 O4 96.61(8) . .
O11 Mo4 O4 76.54(7) . .
O10 Mo4 O4 73.49(7) . .
O13 Mo4 O8 88.18(8) . .
O12 Mo4 O8 166.83(8) . .
O11 Mo4 O8 82.47(7) . .
O10 Mo4 O8 72.21(7) . .
O4 Mo4 O8 71.32(6) . .
O13 Mo4 Mo3 137.52(7) . .
O12 Mo4 Mo3 88.63(6) . .
O11 Mo4 Mo3 118.00(5) . .
O10 Mo4 Mo3 35.22(5) . .
O4 Mo4 Mo3 41.46(4) . .
O8 Mo4 Mo3 78.84(4) . .
N6 C3 N4 113.8(3) . .
N6 C3 H3 123.1 . .
N4 C3 H3 123.1 . .
N5 C4 N4 109.4(3) . .
N5 C4 H4 125.3 . .
N4 C4 H4 125.3 . .
N5 C5 C9 114.0(2) . .
N5 C5 H5A 108.8 . .
C9 C5 H5A 108.8 . .
N5 C5 H5B 108.8 . .
C9 C5 H5B 108.8 . .
H5A C5 H5B 107.7 . .
N13 C6 N11 115.1(2) . .
N13 C6 H6 122.5 . .
N11 C6 H6 122.5 . .
N12 C7 N11 110.6(2) . .
N12 C7 H7 124.7 . .
N11 C7 H7 124.7 . .
N12 C8 C9 110.4(2) . 1_455
N12 C8 H8A 109.6 . .
C9 C8 H8A 109.6 1_455 .
N12 C8 H8B 109.6 . .
C9 C8 H8B 109.6 1_455 .
H8A C8 H8B 108.1 . .
O15 C9 C10 107.3(2) . .
O15 C9 C5 110.3(2) . .
C10 C9 C5 107.3(2) . .
O15 C9 C8 109.5(2) . 1_655
C10 C9 C8 111.6(2) . 1_655
C5 C9 C8 110.7(3) . 1_655
C15 C10 C11 116.9(3) . .
C15 C10 C9 121.0(3) . .
C11 C10 C9 122.1(3) . .
F2 C11 C12 117.1(4) . .
F2 C11 C10 119.4(3) . .
C12 C11 C10 123.5(4) . .
C13 C12 C11 115.9(4) . .
C13 C12 H12 122.0 . .
C11 C12 H12 122.0 . .
C14 C13 C12 124.3(4) . .
C14 C13 F1 118.5(5) . .
C12 C13 F1 117.2(5) . .
C13 C14 C15 118.4(4) . .
C13 C14 H14 120.8 . .
C15 C14 H14 120.8 . .
C10 C15 C14 121.0(4) . .
C10 C15 H15 119.5 . .
C14 C15 H15 119.5 . .
N9 C16 N7 115.3(3) . .
N9 C16 H16 122.3 . .
N7 C16 H16 122.3 . .
N7 C18 N8 110.7(2) . .
N7 C18 H18 124.6 . .
N8 C18 H18 124.6 . .
N8 C19 C20 112.4(2) . .
N8 C19 H19A 109.1 . .
C20 C19 H19A 109.1 . .
N8 C19 H19B 109.1 . .
C20 C19 H19B 109.1 . .
H19A C19 H19B 107.9 . .
O14 C20 C19 103.6(2) . .
O14 C20 C22 112.5(2) . .
C19 C20 C22 114.1(2) . .
O14 C20 C21 111.4(2) . .
C19 C20 C21 105.2(2) . .
C22 C20 C21 109.7(2) . .
C27 C22 C23 115.9(3) . .
C27 C22 C20 121.8(2) . .
C23 C22 C20 122.0(2) . .
F3 C23 C24 116.1(3) . .
F3 C23 C22 119.8(3) . .
C24 C23 C22 124.0(3) . .
C25 C24 C23 116.9(3) . .
C25 C24 H24 121.6 . .
C23 C24 H24 121.6 . .
F4 C25 C24 118.3(3) . .
F4 C25 C26 119.3(3) . .
C24 C25 C26 122.5(3) . .
C25 C26 C27 118.5(3) . .
C25 C26 H26 120.7 . .
C27 C26 H26 120.7 . .
C22 C27 C26 122.2(3) . .
C22 C27 H27 118.9 . .
C26 C27 H27 118.9 . .
C4 N4 C3 103.6(2) . .
C4 N4 Zn1 127.69(18) . .
C3 N4 Zn1 128.5(2) . .
C4 N5 N6 110.4(2) . .
C4 N5 C5 128.8(3) . .
N6 N5 C5 120.8(2) . .
C3 N6 N5 102.7(2) . .
C18 N7 C16 101.6(2) . .
C18 N7 Zn1 131.12(19) . .
C16 N7 Zn1 126.4(2) . .
C18 N8 N9 110.1(2) . .
C18 N8 C19 130.1(2) . .
N9 N8 C19 119.7(2) . .
C16 N9 N8 102.2(3) . .
C7 N11 C6 102.1(2) . .
C7 N11 Zn1 127.99(18) . .
C6 N11 Zn1 127.10(18) . .
C7 N12 N13 110.0(2) . .
C7 N12 C8 128.3(2) . .
N13 N12 C8 121.5(2) . .
C6 N13 N12 102.3(2) . .
Mo4 O11 Mo2 116.21(9) . .
Mo4 O12 Zn1 141.88(10) . .
Mo3 O4 Mo4 92.11(6) . .
Mo3 O4 Mo3 103.92(7) . 2_767
Mo4 O4 Mo3 97.79(6) . 2_767
Mo3 O4 Mo1 90.55(6) . .
Mo4 O4 Mo1 163.28(8) . .
Mo3 O4 Mo1 97.59(6) 2_767 .
Mo3 O4 Mo2 163.55(8) . .
Mo4 O4 Mo2 87.53(6) . .
Mo3 O4 Mo2 92.41(6) 2_767 .
Mo1 O4 Mo2 85.29(5) . .
Mo1 O5 Mo2 117.73(9) . .
Mo3 O10 Mo4 109.49(8) . .
Mo3 O10 Mo1 110.79(8) . 2_767
Mo4 O10 Mo1 102.80(7) . 2_767
Mo3 O8 Mo1 110.04(8) 2_767 2_767
Mo3 O8 Mo4 111.37(8) 2_767 .
Mo1 O8 Mo4 104.12(7) 2_767 .
Mo3 O6 Mo2 116.96(8) 2_767 .
C20 O14 H14A 109.5 . .
C9 O15 H13 109.5 . .
C1 N2 N3 109.5(2) . .
C1 N2 C21 129.5(2) . .
N3 N2 C21 121.0(2) . .
N2 C21 C20 112.3(2) . .
N2 C21 H21A 109.1 . .
C20 C21 H21A 109.1 . .
N2 C21 H21B 109.1 . .
C20 C21 H21B 109.1 . .
H21A C21 H21B 107.9 . .
N2 C1 N1 110.1(2) . .
N2 C1 H1 125.0 . .
N1 C1 H1 125.0 . .
C2 N3 N2 103.3(2) . .
N3 C2 N1 113.8(2) . .
N3 C2 H2 123.1 . .
N1 C2 H2 123.1 . .
C1 N1 C2 103.3(2) . .
C1 N1 Zn1 127.77(18) . 1_565
C2 N1 Zn1 128.79(18) . 1_565
H2B O2W H2A 105(6) . .
H1A O1W H1B 98(11) . .

loop_
_geom_bond_atom_site_label_1
_geom_bond_atom_site_label_2
_geom_bond_distance
_geom_bond_site_symmetry_2
Zn1 N1 1.978(2) 1_545
Zn1 N4 2.001(2) .
Zn1 N7 2.004(2) .
Zn1 N11 2.208(2) .
Zn1 O12 2.4589(19) .
Mo2 O7 1.698(2) .
Mo2 O9 1.703(2) .
Mo2 O5 1.9040(19) .
Mo2 O11 1.9480(18) .
Mo2 O6 2.2969(18) .
Mo2 O4 2.4028(17) .
Mo1 O2 1.690(2) .
Mo1 O1 1.692(2) .
Mo1 O5 1.8958(19) .
Mo1 O8 1.9855(18) 2_767
Mo1 O4 2.3983(17) .
Mo1 O10 2.4102(18) 2_767
Mo1 Mo3 3.2187(3) .
Mo3 O3 1.6823(19) .
Mo3 O6 1.7529(18) 2_767
Mo3 O8 1.9428(18) 2_767
Mo3 O10 1.9612(18) .
Mo3 O4 2.1240(17) .
Mo3 O4 2.3961(17) 2_767
Mo3 Mo4 3.2059(3) .
Mo4 O13 1.6942(19) .
Mo4 O12 1.7214(18) .
Mo4 O11 1.9038(18) .
Mo4 O10 1.9648(18) .
Mo4 O4 2.3244(17) .
Mo4 O8 2.3548(17) .
C3 N6 1.313(4) .
C3 N4 1.359(4) .
C3 H3 0.9300 .
C4 N5 1.324(3) .
C4 N4 1.328(3) .
C4 H4 0.9300 .
C5 N5 1.452(4) .
C5 C9 1.540(4) .
C5 H5A 0.9700 .
C5 H5B 0.9700 .
C6 N13 1.305(4) .
C6 N11 1.366(3) .
C6 H6 0.9300 .
C7 N12 1.322(3) .
C7 N11 1.326(3) .
C7 H7 0.9300 .
C8 N12 1.454(3) .
C8 C9 1.544(4) 1_455
C8 H8A 0.9700 .
C8 H8B 0.9700 .
C9 O15 1.411(3) .
C9 C10 1.524(4) .
C9 C8 1.544(4) 1_655
C10 C15 1.382(5) .
C10 C11 1.397(5) .
C11 F2 1.356(4) .
C11 C12 1.385(5) .
C12 C13 1.362(7) .
C12 H12 0.9300 .
C13 C14 1.353(7) .
C13 F1 1.374(4) .
C14 C15 1.397(5) .
C14 H14 0.9300 .
C15 H15 0.9300 .
C16 N9 1.307(5) .
C16 N7 1.355(4) .
C16 H16 0.9300 .
C18 N7 1.319(3) .
C18 N8 1.320(3) .
C18 H18 0.9300 .
C19 N8 1.455(3) .
C19 C20 1.535(4) .
C19 H19A 0.9700 .
C19 H19B 0.9700 .
C20 O14 1.415(3) .
C20 C22 1.536(4) .
C20 C21 1.544(3) .
C22 C27 1.383(4) .
C22 C23 1.388(4) .
C23 F3 1.344(3) .
C23 C24 1.382(4) .
C24 C25 1.365(5) .
C24 H24 0.9300 .
C25 F4 1.358(4) .
C25 C26 1.371(5) .
C26 C27 1.385(5) .
C26 H26 0.9300 .
C27 H27 0.9300 .
N5 N6 1.361(4) .
N8 N9 1.342(4) .
N12 N13 1.365(3) .
O4 Mo3 2.3961(17) 2_767
O10 Mo1 2.4102(18) 2_767
O8 Mo3 1.9428(18) 2_767
O8 Mo1 1.9854(18) 2_767
O6 Mo3 1.7529(18) 2_767
O14 H14A 0.8200 .
O15 H13 0.8200 .
N2 C1 1.323(3) .
N2 N3 1.361(3) .
N2 C21 1.459(3) .
C21 H21A 0.9700 .
C21 H21B 0.9700 .
C1 N1 1.327(3) .
C1 H1 0.9300 .
N3 C2 1.309(4) .
C2 N1 1.355(4) .
C2 H2 0.9300 .
N1 Zn1 1.978(2) 1_565
O2W H2B 0.85(13) .
O2W H2A 0.85(9) .
O1W H1A 0.93(10) .
O1W H1B 0.93(10) .

loop_
_geom_hbond_atom_site_label_D
_geom_hbond_atom_site_label_H
_geom_hbond_atom_site_label_A
_geom_hbond_distance_DH
_geom_hbond_distance_HA
_geom_hbond_distance_DA
_geom_hbond_angle_DHA
_geom_hbond_site_symmetry_A
O1W H1A O13 0.93(10) 2.18(10) 2.948(6) 139(11) .
O2W H2A O9 0.85(9) 2.41(11) 3.023(4) 129(11) .
O14 H14A O2W 0.82 1.99 2.739(4) 150.9 1_565
O15 H13 O11 0.82 2.02 2.828(3) 167.5 .

loop_
_geom_torsion_atom_site_label_1
_geom_torsion_atom_site_label_2
_geom_torsion_atom_site_label_3
_geom_torsion_atom_site_label_4
_geom_torsion
_geom_torsion_site_symmetry_1
_geom_torsion_site_symmetry_4
O2 Mo1 Mo3 O3 1.35(10) . .
O1 Mo1 Mo3 O3 -106.89(14) . .
O5 Mo1 Mo3 O3 102.09(9) . .
O8 Mo1 Mo3 O3 -110.75(11) 2_767 .
O4 Mo1 Mo3 O3 102.35(9) . .
O10 Mo1 Mo3 O3 176.36(8) 2_767 .
O2 Mo1 Mo3 O6 111.28(11) . 2_767
O1 Mo1 Mo3 O6 3.04(14) . 2_767
O5 Mo1 Mo3 O6 -147.98(10) . 2_767
O8 Mo1 Mo3 O6 -0.83(11) 2_767 2_767
O4 Mo1 Mo3 O6 -147.73(10) . 2_767
O10 Mo1 Mo3 O6 -73.71(9) 2_767 2_767
O2 Mo1 Mo3 O8 112.10(12) . 2_767
O1 Mo1 Mo3 O8 3.86(14) . 2_767
O5 Mo1 Mo3 O8 -147.16(11) . 2_767
O4 Mo1 Mo3 O8 -146.90(11) . 2_767
O10 Mo1 Mo3 O8 -72.89(10) 2_767 2_767
O2 Mo1 Mo3 O10 -102.27(10) . .
O1 Mo1 Mo3 O10 149.49(13) . .
O5 Mo1 Mo3 O10 -1.53(9) . .
O8 Mo1 Mo3 O10 145.62(11) 2_767 .
O4 Mo1 Mo3 O10 -1.28(9) . .
O10 Mo1 Mo3 O10 72.74(9) 2_767 .
O2 Mo1 Mo3 O4 -101.00(10) . .
O1 Mo1 Mo3 O4 150.77(13) . .
O5 Mo1 Mo3 O4 -0.26(9) . .
O8 Mo1 Mo3 O4 146.90(11) 2_767 .
O10 Mo1 Mo3 O4 74.01(8) 2_767 .
O2 Mo1 Mo3 O4 -175.37(9) . 2_767
O1 Mo1 Mo3 O4 76.39(12) . 2_767
O5 Mo1 Mo3 O4 -74.63(8) . 2_767
O8 Mo1 Mo3 O4 72.53(9) 2_767 2_767
O4 Mo1 Mo3 O4 -74.37(8) . 2_767
O10 Mo1 Mo3 O4 -0.36(6) 2_767 2_767
O2 Mo1 Mo3 Mo4 -89.09(8) . .
O1 Mo1 Mo3 Mo4 162.67(12) . .
O5 Mo1 Mo3 Mo4 11.65(7) . .
O8 Mo1 Mo3 Mo4 158.81(9) 2_767 .
O4 Mo1 Mo3 Mo4 11.91(6) . .
O10 Mo1 Mo3 Mo4 85.92(4) 2_767 .
O3 Mo3 Mo4 O13 108.28(13) . .
O6 Mo3 Mo4 O13 -1.36(13) 2_767 .
O8 Mo3 Mo4 O13 -146.34(12) 2_767 .
O10 Mo3 Mo4 O13 0.16(13) . .
O4 Mo3 Mo4 O13 -149.08(12) . .
O4 Mo3 Mo4 O13 -75.00(11) 2_767 .
Mo1 Mo3 Mo4 O13 -161.33(10) . .
O3 Mo3 Mo4 O12 -1.05(9) . .
O6 Mo3 Mo4 O12 -110.69(10) 2_767 .
O8 Mo3 Mo4 O12 104.33(9) 2_767 .
O10 Mo3 Mo4 O12 -109.17(11) . .
O4 Mo3 Mo4 O12 101.59(9) . .
O4 Mo3 Mo4 O12 175.66(7) 2_767 .
Mo1 Mo3 Mo4 O12 89.34(6) . .
O3 Mo3 Mo4 O11 -101.82(9) . .
O6 Mo3 Mo4 O11 148.54(10) 2_767 .
O8 Mo3 Mo4 O11 3.56(9) 2_767 .
O10 Mo3 Mo4 O11 150.06(11) . .
O4 Mo3 Mo4 O11 0.82(8) . .
O4 Mo3 Mo4 O11 74.89(7) 2_767 .
Mo1 Mo3 Mo4 O11 -11.43(6) . .
O3 Mo3 Mo4 O10 108.12(11) . .
O6 Mo3 Mo4 O10 -1.52(11) 2_767 .
O8 Mo3 Mo4 O10 -146.50(11) 2_767 .
O4 Mo3 Mo4 O10 -149.24(11) . .
O4 Mo3 Mo4 O10 -75.16(10) 2_767 .
Mo1 Mo3 Mo4 O10 -161.49(9) . .
O3 Mo3 Mo4 O4 -102.64(9) . .
O6 Mo3 Mo4 O4 147.72(10) 2_767 .
O8 Mo3 Mo4 O4 2.74(8) 2_767 .
O10 Mo3 Mo4 O4 149.24(11) . .
O4 Mo3 Mo4 O4 74.08(8) 2_767 .
Mo1 Mo3 Mo4 O4 -12.25(6) . .
O3 Mo3 Mo4 O8 -176.98(8) . .
O6 Mo3 Mo4 O8 73.38(9) 2_767 .
O8 Mo3 Mo4 O8 -71.60(9) 2_767 .
O10 Mo3 Mo4 O8 74.90(10) . .
O4 Mo3 Mo4 O8 -74.34(8) . .
O4 Mo3 Mo4 O8 -0.27(6) 2_767 .
Mo1 Mo3 Mo4 O8 -86.59(4) . .
N5 C5 C9 O15 -57.6(4) . .
N5 C5 C9 C10 -174.2(3) . .
N5 C5 C9 C8 63.8(3) . 1_655
O15 C9 C10 C15 0.1(4) . .
C5 C9 C10 C15 118.6(3) . .
C8 C9 C10 C15 -119.9(3) 1_655 .
O15 C9 C10 C11 -179.1(3) . .
C5 C9 C10 C11 -60.6(4) . .
C8 C9 C10 C11 60.9(4) 1_655 .
C15 C10 C11 F2 -179.2(3) . .
C9 C10 C11 F2 0.1(4) . .
C15 C10 C11 C12 1.2(5) . .
C9 C10 C11 C12 -179.6(3) . .
F2 C11 C12 C13 -178.2(3) . .
C10 C11 C12 C13 1.4(5) . .
C11 C12 C13 C14 -2.0(6) . .
C11 C12 C13 F1 177.7(3) . .
C12 C13 C14 C15 0.0(7) . .
F1 C13 C14 C15 -179.8(4) . .
C11 C10 C15 C14 -3.3(5) . .
C9 C10 C15 C14 177.4(3) . .
C13 C14 C15 C10 2.8(6) . .
N8 C19 C20 O14 -69.9(3) . .
N8 C19 C20 C22 52.7(3) . .
N8 C19 C20 C21 173.1(2) . .
O14 C20 C22 C27 -17.4(3) . .
C19 C20 C22 C27 -135.0(3) . .
C21 C20 C22 C27 107.2(3) . .
O14 C20 C22 C23 168.4(2) . .
C19 C20 C22 C23 50.8(3) . .
C21 C20 C22 C23 -67.0(3) . .
C27 C22 C23 F3 179.9(3) . .
C20 C22 C23 F3 -5.6(4) . .
C27 C22 C23 C24 -0.9(4) . .
C20 C22 C23 C24 173.6(3) . .
F3 C23 C24 C25 179.2(3) . .
C22 C23 C24 C25 0.0(5) . .
C23 C24 C25 F4 180.0(3) . .
C23 C24 C25 C26 0.2(6) . .
F4 C25 C26 C27 -179.2(4) . .
C24 C25 C26 C27 0.6(6) . .
C23 C22 C27 C26 1.7(5) . .
C20 C22 C27 C26 -172.8(3) . .
C25 C26 C27 C22 -1.6(6) . .
N5 C4 N4 C3 0.7(3) . .
N5 C4 N4 Zn1 -174.96(17) . .
N6 C3 N4 C4 -1.1(3) . .
N6 C3 N4 Zn1 174.50(19) . .
N1 Zn1 N4 C4 -152.4(2) 1_545 .
N7 Zn1 N4 C4 13.0(2) . .
N11 Zn1 N4 C4 108.1(2) . .
O12 Zn1 N4 C4 -70.3(2) . .
N1 Zn1 N4 C3 33.0(3) 1_545 .
N7 Zn1 N4 C3 -161.6(2) . .
N11 Zn1 N4 C3 -66.4(2) . .
O12 Zn1 N4 C3 115.1(2) . .
N4 C4 N5 N6 -0.1(3) . .
N4 C4 N5 C5 177.9(3) . .
C9 C5 N5 C4 104.6(3) . .
C9 C5 N5 N6 -77.5(4) . .
N4 C3 N6 N5 1.0(3) . .
C4 N5 N6 C3 -0.5(3) . .
C5 N5 N6 C3 -178.7(2) . .
N8 C18 N7 C16 -1.6(4) . .
N8 C18 N7 Zn1 -171.5(2) . .
N9 C16 N7 C18 0.7(6) . .
N9 C16 N7 Zn1 171.2(4) . .
N1 Zn1 N7 C18 72.5(3) 1_545 .
N4 Zn1 N7 C18 -93.0(3) . .
N11 Zn1 N7 C18 175.6(3) . .
O12 Zn1 N7 C18 -12.5(3) . .
N1 Zn1 N7 C16 -95.1(4) 1_545 .
N4 Zn1 N7 C16 99.4(4) . .
N11 Zn1 N7 C16 8.0(4) . .
O12 Zn1 N7 C16 179.9(4) . .
N7 C18 N8 N9 2.1(4) . .
N7 C18 N8 C19 -179.6(3) . .
C20 C19 N8 C18 83.3(4) . .
C20 C19 N8 N9 -98.5(4) . .
N7 C16 N9 N8 0.5(7) . .
C18 N8 N9 C16 -1.5(5) . .
C19 N8 N9 C16 179.9(4) . .
N12 C7 N11 C6 -0.6(3) . .
N12 C7 N11 Zn1 161.24(18) . .
N13 C6 N11 C7 0.6(4) . .
N13 C6 N11 Zn1 -161.4(2) . .
N1 Zn1 N11 C7 63.4(2) 1_545 .
N4 Zn1 N11 C7 -174.0(2) . .
N7 Zn1 N11 C7 -59.6(2) . .
N1 Zn1 N11 C6 -139.0(2) 1_545 .
N4 Zn1 N11 C6 -16.5(2) . .
N7 Zn1 N11 C6 98.0(2) . .
N11 C7 N12 N13 0.4(3) . .
N11 C7 N12 C8 -173.7(2) . .
C9 C8 N12 C7 79.5(3) 1_455 .
C9 C8 N12 N13 -94.1(3) 1_455 .
N11 C6 N13 N12 -0.4(4) . .
C7 N12 N13 C6 0.0(3) . .
C8 N12 N13 C6 174.6(3) . .
O13 Mo4 O11 Mo2 -178.82(10) . .
O12 Mo4 O11 Mo2 -72.59(11) . .
O10 Mo4 O11 Mo2 51.89(18) . .
O4 Mo4 O11 Mo2 21.84(9) . .
O8 Mo4 O11 Mo2 94.35(9) . .
Mo3 Mo4 O11 Mo2 21.29(11) . .
O7 Mo2 O11 Mo4 179.10(10) . .
O9 Mo2 O11 Mo4 71.31(12) . .
O5 Mo2 O11 Mo4 -49.44(18) . .
O6 Mo2 O11 Mo4 -94.52(10) . .
O4 Mo2 O11 Mo4 -21.37(8) . .
O13 Mo4 O12 Zn1 57.45(18) . .
O11 Mo4 O12 Zn1 -45.38(17) . .
O10 Mo4 O12 Zn1 162.85(15) . .
O4 Mo4 O12 Zn1 -122.83(15) . .
O8 Mo4 O12 Zn1 -145.8(3) . .
Mo3 Mo4 O12 Zn1 -163.59(15) . .
N1 Zn1 O12 Mo4 141.85(17) 1_545 .
N4 Zn1 O12 Mo4 18.79(17) . .
N7 Zn1 O12 Mo4 -96.30(17) . .
O3 Mo3 O4 Mo4 81.52(8) . .
O6 Mo3 O4 Mo4 -95.07(19) 2_767 .
O8 Mo3 O4 Mo4 -177.74(7) 2_767 .
O10 Mo3 O4 Mo4 -17.56(6) . .
O4 Mo3 O4 Mo4 -98.56(7) 2_767 .
Mo1 Mo3 O4 Mo4 163.48(8) . .
O3 Mo3 O4 Mo3 -179.92(8) . 2_767
O6 Mo3 O4 Mo3 3.5(2) 2_767 2_767
O8 Mo3 O4 Mo3 -79.18(7) 2_767 2_767
O10 Mo3 O4 Mo3 80.99(7) . 2_767
O4 Mo3 O4 Mo3 0.0 2_767 2_767
Mo4 Mo3 O4 Mo3 98.56(7) . 2_767
Mo1 Mo3 O4 Mo3 -97.96(7) . 2_767
O3 Mo3 O4 Mo1 -81.96(8) . .
O6 Mo3 O4 Mo1 101.45(18) 2_767 .
O8 Mo3 O4 Mo1 18.77(6) 2_767 .
O10 Mo3 O4 Mo1 178.95(7) . .
O4 Mo3 O4 Mo1 97.96(7) 2_767 .
Mo4 Mo3 O4 Mo1 -163.48(8) . .
O3 Mo3 O4 Mo2 -6.9(3) . .
O6 Mo3 O4 Mo2 176.5(2) 2_767 .
O8 Mo3 O4 Mo2 93.8(3) 2_767 .
O10 Mo3 O4 Mo2 -106.0(3) . .
O4 Mo3 O4 Mo2 173.0(3) 2_767 .
Mo4 Mo3 O4 Mo2 -88.4(3) . .
Mo1 Mo3 O4 Mo2 75.1(3) . .
O13 Mo4 O4 Mo3 98.9(2) . .
O12 Mo4 O4 Mo3 -80.36(8) . .
O11 Mo4 O4 Mo3 -179.26(8) . .
O10 Mo4 O4 Mo3 17.92(7) . .
O8 Mo4 O4 Mo3 94.25(7) . .
O13 Mo4 O4 Mo3 -5.5(3) . 2_767
O12 Mo4 O4 Mo3 175.28(8) . 2_767
O11 Mo4 O4 Mo3 76.38(7) . 2_767
O10 Mo4 O4 Mo3 -86.44(7) . 2_767
O8 Mo4 O4 Mo3 -10.11(5) . 2_767
Mo3 Mo4 O4 Mo3 -104.36(7) . 2_767
O13 Mo4 O4 Mo1 -162.2(3) . .
O12 Mo4 O4 Mo1 18.6(3) . .
O11 Mo4 O4 Mo1 -80.3(3) . .
O10 Mo4 O4 Mo1 116.9(3) . .
O8 Mo4 O4 Mo1 -166.8(3) . .
Mo3 Mo4 O4 Mo1 99.0(3) . .
O13 Mo4 O4 Mo2 -97.6(2) . .
O12 Mo4 O4 Mo2 83.18(7) . .
O11 Mo4 O4 Mo2 -15.72(6) . .
O10 Mo4 O4 Mo2 -178.54(7) . .
O8 Mo4 O4 Mo2 -102.20(6) . .
Mo3 Mo4 O4 Mo2 163.54(8) . .
O2 Mo1 O4 Mo3 78.73(9) . .
O1 Mo1 O4 Mo3 -94.7(3) . .
O5 Mo1 O4 Mo3 179.76(8) . .
O8 Mo1 O4 Mo3 -18.98(6) 2_767 .
O10 Mo1 O4 Mo3 -94.12(7) 2_767 .
O2 Mo1 O4 Mo4 -20.4(3) . .
O1 Mo1 O4 Mo4 166.1(3) . .
O5 Mo1 O4 Mo4 80.6(3) . .
O8 Mo1 O4 Mo4 -118.2(3) 2_767 .
O10 Mo1 O4 Mo4 166.7(3) 2_767 .
Mo3 Mo1 O4 Mo4 -99.2(3) . .
O2 Mo1 O4 Mo3 -177.14(9) . 2_767
O1 Mo1 O4 Mo3 9.4(3) . 2_767
O5 Mo1 O4 Mo3 -76.12(7) . 2_767
O8 Mo1 O4 Mo3 85.14(7) 2_767 2_767
O10 Mo1 O4 Mo3 10.00(5) 2_767 2_767
Mo3 Mo1 O4 Mo3 104.12(7) . 2_767
O2 Mo1 O4 Mo2 -85.33(8) . .
O1 Mo1 O4 Mo2 101.2(3) . .
O5 Mo1 O4 Mo2 15.69(7) . .
O8 Mo1 O4 Mo2 176.95(7) 2_767 .
O10 Mo1 O4 Mo2 101.81(6) 2_767 .
Mo3 Mo1 O4 Mo2 -164.07(8) . .
O7 Mo2 O4 Mo3 179.1(3) . .
O9 Mo2 O4 Mo3 7.3(3) . .
O5 Mo2 O4 Mo3 -91.4(3) . .
O11 Mo2 O4 Mo3 104.6(3) . .
O6 Mo2 O4 Mo3 -173.6(3) . .
O7 Mo2 O4 Mo4 90.0(2) . .
O9 Mo2 O4 Mo4 -81.74(8) . .
O5 Mo2 O4 Mo4 179.48(8) . .
O11 Mo2 O4 Mo4 15.54(6) . .
O6 Mo2 O4 Mo4 97.26(7) . .
O7 Mo2 O4 Mo3 -7.7(3) . 2_767
O9 Mo2 O4 Mo3 -179.44(8) . 2_767
O5 Mo2 O4 Mo3 81.78(7) . 2_767
O11 Mo2 O4 Mo3 -82.15(7) . 2_767
O6 Mo2 O4 Mo3 -0.43(6) . 2_767
O7 Mo2 O4 Mo1 -105.1(2) . .
O9 Mo2 O4 Mo1 83.14(8) . .
O5 Mo2 O4 Mo1 -15.64(7) . .
O11 Mo2 O4 Mo1 -179.57(7) . .
O6 Mo2 O4 Mo1 -97.86(6) . .
O2 Mo1 O5 Mo2 68.36(13) . .
O1 Mo1 O5 Mo2 177.50(11) . .
O8 Mo1 O5 Mo2 -53.03(18) 2_767 .
O4 Mo1 O5 Mo2 -22.60(9) . .
O10 Mo1 O5 Mo2 -94.66(10) 2_767 .
Mo3 Mo1 O5 Mo2 -22.43(12) . .
O7 Mo2 O5 Mo1 -179.01(11) . .
O9 Mo2 O5 Mo1 -69.94(12) . .
O11 Mo2 O5 Mo1 50.45(19) . .
O6 Mo2 O5 Mo1 95.34(11) . .
O4 Mo2 O5 Mo1 22.59(9) . .
O3 Mo3 O10 Mo4 -75.28(10) . .
O6 Mo3 O10 Mo4 178.85(8) 2_767 .
O8 Mo3 O10 Mo4 64.60(17) 2_767 .
O4 Mo3 O10 Mo4 22.24(8) . .
O4 Mo3 O10 Mo4 100.18(8) 2_767 .
Mo1 Mo3 O10 Mo4 23.21(11) . .
O3 Mo3 O10 Mo1 172.03(9) . 2_767
O6 Mo3 O10 Mo1 66.16(9) 2_767 2_767
O8 Mo3 O10 Mo1 -48.09(18) 2_767 2_767
O4 Mo3 O10 Mo1 -90.46(8) . 2_767
O4 Mo3 O10 Mo1 -12.51(7) 2_767 2_767
Mo4 Mo3 O10 Mo1 -112.69(11) . 2_767
Mo1 Mo3 O10 Mo1 -89.48(8) . 2_767
O13 Mo4 O10 Mo3 -179.89(9) . .
O12 Mo4 O10 Mo3 73.37(10) . .
O11 Mo4 O10 Mo3 -51.20(16) . .
O4 Mo4 O10 Mo3 -20.68(7) . .
O8 Mo4 O10 Mo3 -95.86(9) . .
O13 Mo4 O10 Mo1 -62.08(9) . 2_767
O12 Mo4 O10 Mo1 -168.82(8) . 2_767
O11 Mo4 O10 Mo1 66.61(15) . 2_767
O4 Mo4 O10 Mo1 97.13(7) . 2_767
O8 Mo4 O10 Mo1 21.95(6) . 2_767
Mo3 Mo4 O10 Mo1 117.81(11) . 2_767
O13 Mo4 O8 Mo3 -165.07(10) . 2_767
O12 Mo4 O8 Mo3 37.5(4) . 2_767
O11 Mo4 O8 Mo3 -64.97(9) . 2_767
O10 Mo4 O8 Mo3 91.39(9) . 2_767
O4 Mo4 O8 Mo3 13.31(7) . 2_767
Mo3 Mo4 O8 Mo3 55.61(7) . 2_767
O13 Mo4 O8 Mo1 76.39(9) . 2_767
O12 Mo4 O8 Mo1 -81.1(3) . 2_767
O11 Mo4 O8 Mo1 176.49(9) . 2_767
O10 Mo4 O8 Mo1 -27.15(7) . 2_767
O4 Mo4 O8 Mo1 -105.23(8) . 2_767
Mo3 Mo4 O8 Mo1 -62.93(6) . 2_767
O7 Mo2 O6 Mo3 178.08(12) . 2_767
O9 Mo2 O6 Mo3 4.6(4) . 2_767
O5 Mo2 O6 Mo3 -77.80(11) . 2_767
O11 Mo2 O6 Mo3 77.87(10) . 2_767
O4 Mo2 O6 Mo3 0.66(9) . 2_767
C1 N2 C21 C20 77.6(3) . .
N3 N2 C21 C20 -101.9(3) . .
O14 C20 C21 N2 63.3(3) . .
C19 C20 C21 N2 174.9(2) . .
C22 C20 C21 N2 -61.9(3) . .
N3 N2 C1 N1 0.5(3) . .
C21 N2 C1 N1 -179.0(2) . .
C1 N2 N3 C2 0.0(3) . .
C21 N2 N3 C2 179.5(2) . .
N2 N3 C2 N1 -0.4(4) . .
N2 C1 N1 C2 -0.7(3) . .
N2 C1 N1 Zn1 -177.35(17) . 1_565
N3 C2 N1 C1 0.7(4) . .
N3 C2 N1 Zn1 177.3(2) . 1_565
